data_4031345
loop_
_publ_author_name
'Pati, Kamalkishore'
'Michas, Christopher'
'Allenger, David'
'Piskun, Ilya'
'Coutros, Peter S.'
'Gomes, Gabriel Dos Passos'
'Alabugin, Igor V.'

_publ_section_title
;
 Synthesis of Functionalized Phenanthrenes via Regioselective Oxidative
 Radical Cyclization.
;
_journal_issue 23
_journal_name_full 'The Journal of organic chemistry'
_journal_page_first 11706
_journal_page_last 11717
_journal_paper_doi 10.1021/acs.joc.5b01014
_journal_volume 80
_journal_year 2015
_chemical_formula_sum 'C20 H0 I'
_chemical_formula_weight 367.10
_chemical_name_systematic
; 
 ? 
;
_space_group_IT_number 2
_symmetry_space_group_name_Hall '-P 1'
_symmetry_space_group_name_H-M 'P -1'
_atom_sites_solution_hydrogens geom
_atom_sites_solution_primary direct
_atom_sites_solution_secondary difmap
_audit_creation_method SHELXL-97
_cell_angle_alpha 64.8970(10)
_cell_angle_beta 77.0440(10)
_cell_angle_gamma 70.1210(10)
_cell_formula_units_Z 2
_cell_length_a 8.6796(8)
_cell_length_b 9.6049(9)
_cell_length_c 10.2306(9)
_cell_measurement_temperature 173(2)
_cell_volume 723.10(11)
_computing_structure_refinement 'SHELXL-97 (Sheldrick, 1997)'
_computing_structure_solution 'SHELXS-97 (Sheldrick, 1990)'
_diffrn_ambient_temperature 173(2)
_diffrn_measured_fraction_theta_full 0.930
_diffrn_measured_fraction_theta_max 0.930
_diffrn_radiation_monochromator graphite
_diffrn_radiation_source 'fine-focus sealed tube'
_diffrn_radiation_type MoK\a
_diffrn_radiation_wavelength 0.71073
_diffrn_reflns_av_R_equivalents 0.0160
_diffrn_reflns_av_sigmaI/netI 0.0169
_diffrn_reflns_limit_h_max 13
_diffrn_reflns_limit_h_min -13
_diffrn_reflns_limit_k_max 15
_diffrn_reflns_limit_k_min -15
_diffrn_reflns_limit_l_max 16
_diffrn_reflns_limit_l_min -15
_diffrn_reflns_number 15332
_diffrn_reflns_theta_full 35.18
_diffrn_reflns_theta_max 35.18
_diffrn_reflns_theta_min 2.93
_exptl_absorpt_coefficient_mu 2.202
_exptl_crystal_density_diffrn 1.686
_exptl_crystal_density_method 'not measured'
_exptl_crystal_F_000 346
_refine_diff_density_max 1.055
_refine_diff_density_min -0.359
_refine_diff_density_rms 0.095
_refine_ls_extinction_method none
_refine_ls_goodness_of_fit_ref 1.067
_refine_ls_hydrogen_treatment mixed
_refine_ls_matrix_type full
_refine_ls_number_parameters 190
_refine_ls_number_reflns 5990
_refine_ls_number_restraints 0
_refine_ls_restrained_S_all 1.067
_refine_ls_R_factor_all 0.0200
_refine_ls_R_factor_gt 0.0192
_refine_ls_shift/su_max 0.001
_refine_ls_shift/su_mean 0.000
_refine_ls_structure_factor_coef Fsqd
_refine_ls_weighting_details 'calc w=1/[\s^2^(Fo^2^)+(0.0272P)^2^+0.2982P] where P=(Fo^2^+2Fc^2^)/3'
_refine_ls_weighting_scheme calc
_refine_ls_wR_factor_gt 0.0499
_refine_ls_wR_factor_ref 0.0504
_reflns_number_gt 5795
_reflns_number_total 5990
_reflns_threshold_expression >2sigma(I)
_cod_data_source_file jo5b01014_si_002.cif
_cod_data_source_block c:\users\hoatam~1\desktop\ks10_1~1\p11
_cod_depositor_comments 'Adding full bibliography for 4031345.cif.'
_cod_database_code 4031345

loop_
_symmetry_equiv_pos_as_xyz
'x, y, z'
'-x, -y, -z'

loop_
_atom_site_label
_atom_site_type_symbol
_atom_site_fract_x
_atom_site_fract_y
_atom_site_fract_z
_atom_site_U_iso_or_equiv
_atom_site_adp_type
_atom_site_occupancy
_atom_site_symmetry_multiplicity
_atom_site_calc_flag
_atom_site_refinement_flags
I1 I 0.335649(9) 0.237636(8) 0.899483(7) 0.02180(3) Uani 1 1 d .
C18 C 0.30744(16) -0.28568(13) 0.91280(12) 0.02201(19) Uani 1 1 d .
H18 H 0.3217 -0.3960 0.9713 0.026 Uiso 1 1 calc R
C17 C 0.15294(15) -0.17681(13) 0.91151(12) 0.02212(19) Uani 1 1 d .
H17 H 0.0614 -0.2130 0.9690 0.027 Uiso 1 1 calc R
C16 C 0.13194(13) -0.01464(13) 0.82614(12) 0.02029(18) Uani 1 1 d .
H16 H 0.0261 0.0591 0.8260 0.024 Uiso 1 1 calc R
C15 C 0.26537(12) 0.04000(11) 0.74089(11) 0.01593(15) Uani 1 1 d .
C14 C 0.24640(12) 0.21156(11) 0.64450(11) 0.01566(15) Uani 1 1 d .
C13 C 0.27962(13) 0.31635(12) 0.68446(11) 0.01651(15) Uani 1 1 d .
C12 C 0.28088(12) 0.47713(12) 0.58554(11) 0.01674(16) Uani 1 1 d .
C11 C 0.32913(14) 0.58082(13) 0.62314(13) 0.02065(18) Uani 1 1 d .
H11 H 0.3571 0.5468 0.7187 0.025 Uiso 1 1 calc R
C10 C 0.33629(15) 0.73042(13) 0.52364(15) 0.0236(2) Uani 1 1 d .
H10 H 0.3687 0.7987 0.5510 0.028 Uiso 1 1 calc R
C9 C 0.29595(14) 0.78214(13) 0.38229(14) 0.0234(2) Uani 1 1 d .
H9 H 0.3013 0.8852 0.3136 0.028 Uiso 1 1 calc R
C20 C 0.41990(13) -0.07060(12) 0.74200(12) 0.01925(17) Uani 1 1 d .
H20 H 0.5114 -0.0351 0.6836 0.023 Uiso 1 1 calc R
C19 C 0.44092(15) -0.23220(13) 0.82793(13) 0.02182(18) Uani 1 1 d .
H19 H 0.5467 -0.3062 0.8286 0.026 Uiso 1 1 calc R
C1 C 0.19544(12) 0.26673(12) 0.50093(11) 0.01567(15) Uani 1 1 d .
C6 C 0.18704(12) 0.42577(12) 0.40211(11) 0.01608(15) Uani 1 1 d .
C5 C 0.12782(13) 0.47786(13) 0.26656(11) 0.01959(17) Uani 1 1 d .
H5 H 0.1192 0.5849 0.2001 0.024 Uiso 1 1 calc R
C4 C 0.08231(14) 0.37711(14) 0.22844(12) 0.02198(19) Uani 1 1 d .
H4 H 0.0430 0.4150 0.1365 0.026 Uiso 1 1 calc R
C3 C 0.09379(14) 0.21849(14) 0.32512(12) 0.02131(18) Uani 1 1 d .
H3 H 0.0636 0.1486 0.2983 0.026 Uiso 1 1 calc R
C2 C 0.14903(13) 0.16469(12) 0.45897(12) 0.01862(16) Uani 1 1 d .
H2 H 0.1562 0.0574 0.5242 0.022 Uiso 1 1 calc R
C7 C 0.23752(12) 0.52993(12) 0.44301(11) 0.01658(16) Uani 1 1 d .
C8 C 0.24847(13) 0.68330(12) 0.34301(13) 0.02037(18) Uani 1 1 d .
H8 H 0.2225 0.7190 0.2465 0.024 Uiso 1 1 calc R

loop_
_atom_site_aniso_label
_atom_site_aniso_U_11
_atom_site_aniso_U_22
_atom_site_aniso_U_33
_atom_site_aniso_U_23
_atom_site_aniso_U_13
_atom_site_aniso_U_12
I1 0.02862(4) 0.02019(4) 0.01669(4) -0.00587(3) -0.00486(2) -0.00663(3)
C18 0.0291(5) 0.0141(4) 0.0190(4) -0.0022(3) -0.0053(4) -0.0048(4)
C17 0.0246(5) 0.0176(4) 0.0189(4) -0.0002(3) -0.0033(3) -0.0076(4)
C16 0.0189(4) 0.0163(4) 0.0190(4) -0.0013(3) -0.0015(3) -0.0041(3)
C15 0.0181(4) 0.0125(3) 0.0151(4) -0.0032(3) -0.0031(3) -0.0033(3)
C14 0.0169(4) 0.0125(3) 0.0150(4) -0.0035(3) -0.0020(3) -0.0028(3)
C13 0.0185(4) 0.0138(4) 0.0151(4) -0.0040(3) -0.0023(3) -0.0034(3)
C12 0.0168(4) 0.0130(4) 0.0185(4) -0.0054(3) -0.0006(3) -0.0034(3)
C11 0.0211(4) 0.0162(4) 0.0253(5) -0.0088(4) -0.0020(4) -0.0048(3)
C10 0.0227(5) 0.0149(4) 0.0332(6) -0.0090(4) -0.0019(4) -0.0058(3)
C9 0.0217(4) 0.0131(4) 0.0306(5) -0.0044(4) -0.0017(4) -0.0046(3)
C20 0.0186(4) 0.0149(4) 0.0213(4) -0.0051(3) -0.0022(3) -0.0032(3)
C19 0.0235(5) 0.0145(4) 0.0226(5) -0.0048(3) -0.0050(4) -0.0006(3)
C1 0.0161(4) 0.0132(3) 0.0152(4) -0.0039(3) -0.0017(3) -0.0029(3)
C6 0.0156(4) 0.0138(4) 0.0152(4) -0.0034(3) -0.0007(3) -0.0030(3)
C5 0.0200(4) 0.0179(4) 0.0154(4) -0.0024(3) -0.0024(3) -0.0034(3)
C4 0.0232(4) 0.0231(5) 0.0170(4) -0.0058(4) -0.0045(3) -0.0039(4)
C3 0.0235(5) 0.0213(4) 0.0198(4) -0.0081(4) -0.0046(3) -0.0049(4)
C2 0.0207(4) 0.0155(4) 0.0193(4) -0.0059(3) -0.0034(3) -0.0045(3)
C7 0.0153(4) 0.0124(3) 0.0183(4) -0.0036(3) -0.0006(3) -0.0027(3)
C8 0.0193(4) 0.0133(4) 0.0224(4) -0.0014(3) -0.0025(3) -0.0038(3)

loop_
_atom_type_symbol
_atom_type_description
_atom_type_scat_dispersion_real
_atom_type_scat_dispersion_imag
_atom_type_scat_source
C C 0.0033 0.0016 'International Tables Vol C Tables 4.2.6.8 and 6.1.1.4'
H H 0.0000 0.0000 'International Tables Vol C Tables 4.2.6.8 and 6.1.1.4'
I I -0.4742 1.8119 'International Tables Vol C Tables 4.2.6.8 and 6.1.1.4'

loop_
_geom_angle_atom_site_label_1
_geom_angle_atom_site_label_2
_geom_angle_atom_site_label_3
_geom_angle
C19 C18 C17 119.67(10)
C19 C18 H18 120.2
C17 C18 H18 120.2
C18 C17 C16 120.22(11)
C18 C17 H17 119.9
C16 C17 H17 119.9
C17 C16 C15 120.45(10)
C17 C16 H16 119.8
C15 C16 H16 119.8
C16 C15 C20 118.89(9)
C16 C15 C14 121.91(9)
C20 C15 C14 119.16(9)
C13 C14 C1 119.15(9)
C13 C14 C15 122.68(9)
C1 C14 C15 118.14(9)
C14 C13 C12 122.86(9)
C14 C13 I1 118.27(7)
C12 C13 I1 118.87(7)
C11 C12 C7 118.98(9)
C11 C12 C13 122.83(10)
C7 C12 C13 118.14(9)
C10 C11 C12 121.12(11)
C10 C11 H11 119.4
C12 C11 H11 119.4
C11 C10 C9 120.11(11)
C11 C10 H10 119.9
C9 C10 H10 119.9
C8 C9 C10 119.87(10)
C8 C9 H9 120.1
C10 C9 H9 120.1
C19 C20 C15 120.61(10)
C19 C20 H20 119.7
C15 C20 H20 119.7
C18 C19 C20 120.16(10)
C18 C19 H19 119.9
C20 C19 H19 119.9
C6 C1 C2 119.13(9)
C6 C1 C14 120.03(9)
C2 C1 C14 120.81(9)
C5 C6 C1 118.36(10)
C5 C6 C7 122.14(9)
C1 C6 C7 119.50(9)
C4 C5 C6 121.53(10)
C4 C5 H5 119.2
C6 C5 H5 119.2
C5 C4 C3 120.15(10)
C5 C4 H4 119.9
C3 C4 H4 119.9
C2 C3 C4 119.71(11)
C2 C3 H3 120.1
C4 C3 H3 120.1
C3 C2 C1 121.09(10)
C3 C2 H2 119.5
C1 C2 H2 119.5
C8 C7 C12 118.42(10)
C8 C7 C6 121.62(10)
C12 C7 C6 119.95(9)
C9 C8 C7 121.49(11)
C9 C8 H8 119.3
C7 C8 H8 119.3

loop_
_geom_bond_atom_site_label_1
_geom_bond_atom_site_label_2
_geom_bond_distance
I1 C13 2.1133(10)
C18 C19 1.3911(17)
C18 C17 1.3909(16)
C18 H18 0.9500
C17 C16 1.3950(15)
C17 H17 0.9500
C16 C15 1.3962(15)
C16 H16 0.9500
C15 C20 1.3983(14)
C15 C14 1.4914(14)
C14 C13 1.3647(14)
C14 C1 1.4510(14)
C13 C12 1.4455(14)
C12 C11 1.4129(15)
C12 C7 1.4192(15)
C11 C10 1.3769(16)
C11 H11 0.9500
C10 C9 1.4000(19)
C10 H10 0.9500
C9 C8 1.3771(17)
C9 H9 0.9500
C20 C19 1.3918(15)
C20 H20 0.9500
C19 H19 0.9500
C1 C6 1.4169(14)
C1 C2 1.4178(15)
C6 C5 1.4119(15)
C6 C7 1.4503(15)
C5 C4 1.3761(17)
C5 H5 0.9500
C4 C3 1.4042(17)
C4 H4 0.9500
C3 C2 1.3776(16)
C3 H3 0.9500
C2 H2 0.9500
C7 C8 1.4137(14)
C8 H8 0.9500

loop_
_geom_torsion_atom_site_label_1
_geom_torsion_atom_site_label_2
_geom_torsion_atom_site_label_3
_geom_torsion_atom_site_label_4
_geom_torsion
C19 C18 C17 C16 -0.32(18)
C18 C17 C16 C15 0.20(18)
C17 C16 C15 C20 0.34(17)
C17 C16 C15 C14 177.88(10)
C16 C15 C14 C13 97.51(13)
C20 C15 C14 C13 -84.95(13)
C16 C15 C14 C1 -84.47(13)
C20 C15 C14 C1 93.07(12)
C1 C14 C13 C12 -5.77(15)
C15 C14 C13 C12 172.23(9)
C1 C14 C13 I1 175.35(7)
C15 C14 C13 I1 -6.65(13)
C14 C13 C12 C11 -174.34(10)
I1 C13 C12 C11 4.53(13)
C14 C13 C12 C7 3.23(15)
I1 C13 C12 C7 -177.89(7)
C7 C12 C11 C10 -0.72(16)
C13 C12 C11 C10 176.83(10)
C12 C11 C10 C9 -0.20(17)
C11 C10 C9 C8 0.23(18)
C16 C15 C20 C19 -0.76(17)
C14 C15 C20 C19 -178.37(10)
C17 C18 C19 C20 -0.10(18)
C15 C20 C19 C18 0.64(18)
C13 C14 C1 C6 2.52(14)
C15 C14 C1 C6 -175.56(9)
C13 C14 C1 C2 -175.66(10)
C15 C14 C1 C2 6.25(14)
C2 C1 C6 C5 1.83(14)
C14 C1 C6 C5 -176.38(9)
C2 C1 C6 C7 -178.73(9)
C14 C1 C6 C7 3.06(14)
C1 C6 C5 C4 -1.42(15)
C7 C6 C5 C4 179.16(10)
C6 C5 C4 C3 0.13(17)
C5 C4 C3 C2 0.73(17)
C4 C3 C2 C1 -0.28(17)
C6 C1 C2 C3 -1.02(16)
C14 C1 C2 C3 177.18(10)
C11 C12 C7 C8 1.58(14)
C13 C12 C7 C8 -176.09(9)
C11 C12 C7 C6 -179.78(9)
C13 C12 C7 C6 2.55(14)
C5 C6 C7 C8 -7.56(15)
C1 C6 C7 C8 173.02(9)
C5 C6 C7 C12 173.85(9)
C1 C6 C7 C12 -5.57(14)
C10 C9 C8 C7 0.69(17)
C12 C7 C8 C9 -1.59(16)
C6 C7 C8 C9 179.79(10)
